data_1547765
loop_
_publ_author_name
'Burade, Sachin S.'
'Saha, Tanmoy'
'Bhuma, Naresh'
'Kumbhar, Navanath'
'Kotmale, Amol'
'Rajamohanan, Pattuparambil R.'
'Gonnade, Rajesh G.'
'Talukdar, Pinaki'
'Dhavale, Dilip D.'

_publ_section_title
;
 Self-Assembly of Fluorinated Sugar Amino Acid Derived \a,\g-Cyclic
 Peptides into Transmembrane Anion Transport.
;
_journal_issue 21
_journal_name_full 'Organic letters'
_journal_page_first 5948
_journal_page_last 5951
_journal_paper_doi 10.1021/acs.orglett.7b02942
_journal_volume 19
_journal_year 2017
_chemical_absolute_configuration syn
_chemical_formula_moiety 'C28 H42 F2 N4 O10, 2.5(H2 O)'
_chemical_formula_sum 'C28 H42 F2 N4 O12.5'
_chemical_formula_weight 672.65
_chemical_name_systematic
;
 ?
;
_space_group_crystal_system monoclinic
_space_group_IT_number 4
_space_group_name_Hall 'P 2yb'
_space_group_name_H-M_alt 'P 1 21 1'
_symmetry_space_group_name_Hall 'P 2yb'
_symmetry_space_group_name_H-M 'P 1 21 1'
_atom_sites_solution_hydrogens geom
_audit_creation_method SHELXL-2013
_cell_angle_alpha 90
_cell_angle_beta 106.053(7)
_cell_angle_gamma 90
_cell_formula_units_Z 4
_cell_length_a 14.578(2)
_cell_length_b 13.1698(17)
_cell_length_c 19.698(3)
_cell_measurement_reflns_used 8412
_cell_measurement_temperature 100(2)
_cell_measurement_theta_max 66.90
_cell_measurement_theta_min 3.15
_cell_volume 3634.3(9)
_computing_cell_refinement 'SAINT (Bruker, 2016)'
_computing_data_collection 'APEX3 (Bruker, 2016)'
_computing_data_reduction 'SAINT (Bruker, 2016)'
_computing_molecular_graphics 'Bruker SHELXTL'
_computing_publication_material 'Bruker SHELXTL'
_computing_structure_refinement 'SHELXL-2014 (Sheldrick 2014)'
_computing_structure_solution 'SHELXS-97 (Sheldrick 2008)'
_diffrn_ambient_temperature 100(2)
_diffrn_detector 'Photon 100 Area Detector'
_diffrn_measured_fraction_theta_full 0.978
_diffrn_measured_fraction_theta_max 0.982
_diffrn_measurement_device '\k-geometry diffractometer'
_diffrn_measurement_device_type 'Bruker D8 VENTURE Kappa Duo PHOTON 100'
_diffrn_measurement_method '\f and \w scans'
_diffrn_radiation_monochromator 'multilayer mirrors'
_diffrn_radiation_type CuK\a
_diffrn_radiation_wavelength 1.54178
_diffrn_reflns_av_R_equivalents 0.1669
_diffrn_reflns_av_unetI/netI 0.1116
_diffrn_reflns_Laue_measured_fraction_full 0.978
_diffrn_reflns_Laue_measured_fraction_max 0.982
_diffrn_reflns_limit_h_max 17
_diffrn_reflns_limit_h_min -17
_diffrn_reflns_limit_k_max 15
_diffrn_reflns_limit_k_min -15
_diffrn_reflns_limit_l_max 23
_diffrn_reflns_limit_l_min -23
_diffrn_reflns_number 26646
_diffrn_reflns_point_group_measured_fraction_full 0.897
_diffrn_reflns_point_group_measured_fraction_max 0.900
_diffrn_reflns_theta_full 67.679
_diffrn_reflns_theta_max 67.489
_diffrn_reflns_theta_min 3.154
_diffrn_source 'I\ms hb micro-focus sealed tube'
_diffrn_source_type 'Incoatech I\mS HB'
_exptl_absorpt_coefficient_mu 0.884
_exptl_absorpt_correction_T_max 0.849
_exptl_absorpt_correction_T_min 0.699
_exptl_absorpt_correction_type multi-scan
_exptl_absorpt_process_details 'SADABS (BRUKER, 2016)'
_exptl_crystal_colour COLOURLESS
_exptl_crystal_density_diffrn 1.229
_exptl_crystal_description PLATE
_exptl_crystal_F_000 1424
_exptl_crystal_size_max 0.437
_exptl_crystal_size_mid 0.316
_exptl_crystal_size_min 0.192
_refine_diff_density_max 0.675
_refine_diff_density_min -0.384
_refine_diff_density_rms 0.092
_refine_ls_abs_structure_details
;
 Classical Flack method preferred over Parsons because s.u. lower.
;
_refine_ls_abs_structure_Flack -0.1(5)
_refine_ls_extinction_coef 0.0029(9)
_refine_ls_extinction_expression Fc^*^=kFc[1+0.001xFc^2^\l^3^/sin(2\q)]^-1/4^
_refine_ls_extinction_method SHELXL
_refine_ls_goodness_of_fit_ref 1.497
_refine_ls_hydrogen_treatment constr
_refine_ls_matrix_type full
_refine_ls_number_parameters 956
_refine_ls_number_reflns 11813
_refine_ls_number_restraints 123
_refine_ls_restrained_S_all 1.491
_refine_ls_R_factor_all 0.1728
_refine_ls_R_factor_gt 0.1345
_refine_ls_shift/su_max 0.000
_refine_ls_shift/su_mean 0.000
_refine_ls_structure_factor_coef Fsqd
_refine_ls_weighting_details 'w=1/[\s^2^(Fo^2^)+(0.2000P)^2^] where P=(Fo^2^+2Fc^2^)/3'
_refine_ls_weighting_scheme calc
_refine_ls_wR_factor_gt 0.3783
_refine_ls_wR_factor_ref 0.4271
_reflns_Friedel_coverage 0.750
_reflns_Friedel_fraction_full 0.808
_reflns_Friedel_fraction_max 0.810
_reflns_number_gt 7767
_reflns_number_total 11813
_reflns_threshold_expression 'I > 2\s(I)'
_cod_data_source_file ol7b02942_si_002.cif
_cod_data_source_block cu_F_CTP_0m
_cod_depositor_comments
;
The following automatic conversions were performed:

'_chemical_absolute_configuration' value 'SYN' changed to 'syn'
according to
/home/data/users/saulius/crontab/automatic-downloads/rss-feeds/ACS/lib/dictionaries/cif_core.dic
dictionary named 'cif_core.dic' version 2.4.2 from 2011-04-26.

'_exptl_absorpt_correction_type' value 'MULTI-SCAN' changed to
'multi-scan' according to
/home/data/users/saulius/crontab/automatic-downloads/rss-feeds/ACS/lib/dictionaries/cif_core.dic
dictionary named 'cif_core.dic' version 2.4.2 from 2011-04-26.

Automatic conversion script
Id: cif_fix_values 4973 2017-02-22 13:04:09Z antanas 

 Adding full bibliography for 1547765.cif.
;
_cod_original_cell_volume 3634.4(8)
_cod_original_formula_sum 'C28 H42 F2 N4 O12.50'
_cod_database_code 1547765
_shelx_space_group_comment
;
The symmetry employed for this shelxl refinement is uniquely defined
by the following loop, which should always be used as a source of
symmetry information in preference to the above space-group names.
They are only intended as comments.
;
_shelx_estimated_absorpt_t_min 0.699
_shelx_estimated_absorpt_t_max 0.849
_shelxl_version_number 2013-3

loop_
_space_group_symop_operation_xyz
'x, y, z'
'-x, y+1/2, -z'

loop_
_atom_site_label
_atom_site_type_symbol
_atom_site_fract_x
_atom_site_fract_y
_atom_site_fract_z
_atom_site_U_iso_or_equiv
_atom_site_adp_type
_atom_site_occupancy
_atom_site_site_symmetry_order
_atom_site_calc_flag
_atom_site_refinement_flags_posn
_atom_site_refinement_flags_adp
_atom_site_refinement_flags_occupancy
_atom_site_disorder_assembly
_atom_site_disorder_group
F1 F -0.2845(6) 0.3249(6) 0.4946(4) 0.078(2) Uani 1 1 d . . . . .
F2 F 0.1787(5) 0.1902(5) 0.6013(3) 0.0634(17) Uani 1 1 d . . . . .
O1 O -0.0434(9) 0.3301(9) 0.4427(8) 0.106(4) Uani 1 1 d . . . . .
O2 O -0.3623(7) 0.4945(9) 0.4090(5) 0.076(3) Uani 1 1 d . . . . .
O3 O -0.1848(7) 0.5210(7) 0.6124(5) 0.073(3) Uani 1 1 d . . . . .
O4 O -0.0432(8) 0.2047(9) 0.6291(6) 0.089(3) Uani 1 1 d . . . . .
O5 O 0.3023(6) 0.1724(8) 0.7417(5) 0.071(3) Uani 1 1 d . . . . .
O6 O 0.1880(8) 0.4437(8) 0.6550(6) 0.086(3) Uani 1 1 d . . . . .
O7 O -0.4600(10) 0.5902(11) 0.4566(6) 0.107(4) Uani 1 1 d . . . . .
O8 O -0.3919(8) 0.5254(12) 0.5650(6) 0.098(4) Uani 1 1 d . . . . .
O9 O 0.4399(8) 0.2671(12) 0.7524(6) 0.099(4) Uani 1 1 d . . . . .
O10 O 0.3764(7) 0.3526(10) 0.6535(7) 0.090(3) Uani 1 1 d . . . . .
N1 N -0.1011(7) 0.4812(8) 0.4636(6) 0.060(2) Uani 1 1 d . . . . .
H1 H -0.0884 0.5405 0.4847 0.072 Uiso 1 1 calc R U . . .
N2 N -0.1683(7) 0.3502(8) 0.6190(5) 0.058(2) Uani 1 1 d . . . . .
H2 H -0.1903 0.2928 0.5979 0.069 Uiso 1 1 calc R U . . .
N3 N 0.0616(7) 0.2712(9) 0.7249(5) 0.064(3) Uani 1 1 d . . . . .
H3 H 0.0723 0.3215 0.7554 0.076 Uiso 1 1 calc R U . . .
N4 N 0.1218(8) 0.3654(10) 0.5508(5) 0.067(3) Uani 1 1 d . . . . .
H4 H 0.1196 0.3087 0.5267 0.080 Uiso 1 1 calc R U . . .
C1 C 0.0667(11) 0.4503(11) 0.5170(8) 0.072(4) Uani 1 1 d . . . . .
H1N H 0.0500 0.4839 0.5575 0.087 Uiso 1 1 calc R U . A 1
C2 C -0.0310(10) 0.4149(11) 0.4723(7) 0.067(3) Uani 1 1 d . . . . .
C3 C -0.1982(9) 0.4618(11) 0.4212(7) 0.065(3) Uani 1 1 d . . . . .
H3A H -0.2063 0.3883 0.4107 0.078 Uiso 1 1 calc R U . . .
H3B H -0.2101 0.4987 0.3758 0.078 Uiso 1 1 calc R U . . .
C4 C -0.2683(7) 0.4949(9) 0.4585(6) 0.053(3) Uani 1 1 d . . . . .
H4N H -0.2522 0.5650 0.4776 0.064 Uiso 1 1 calc R U . . .
C5 C -0.2814(8) 0.4265(9) 0.5162(6) 0.055(3) Uani 1 1 d . . . . .
C6 C -0.2050(9) 0.4360(10) 0.5887(6) 0.058(3) Uani 1 1 d . . . . .
C7 C -0.0936(8) 0.3456(11) 0.6851(6) 0.057(3) Uani 1 1 d . . . . .
H7 H -0.0612 0.4131 0.6939 0.068 Uiso 1 1 calc R U . . .
C8 C -0.0226(9) 0.2674(10) 0.6765(6) 0.059(3) Uani 1 1 d . . . . .
C9 C 0.1361(10) 0.1973(13) 0.7299(7) 0.070(4) Uani 1 1 d . . . . .
H9A H 0.1133 0.1447 0.6933 0.084 Uiso 1 1 calc R U . . .
H9B H 0.1504 0.1636 0.7766 0.084 Uiso 1 1 calc R U . . .
C10 C 0.2269(9) 0.2442(10) 0.7208(6) 0.056(3) Uani 1 1 d . . . . .
H10 H 0.2431 0.3069 0.7504 0.067 Uiso 1 1 calc R U . . .
C11 C 0.2239(8) 0.2686(9) 0.6441(6) 0.052(2) Uani 1 1 d . . . . .
C12 C 0.1758(9) 0.3684(11) 0.6165(7) 0.062(3) Uani 1 1 d . . . . .
C13 C 0.118(3) 0.536(3) 0.490(2) 0.072(9) Uani 0.4 1 d . U P B 1
H13 H 0.0680 0.5871 0.4674 0.086 Uiso 0.4 1 calc R U P B 1
C14 C 0.194(3) 0.591(4) 0.532(3) 0.104(12) Uani 0.5 1 d . U P B 1
H14A H 0.2454 0.5449 0.5557 0.155 Uiso 0.5 1 calc R U P B 1
H14B H 0.1727 0.6299 0.5671 0.155 Uiso 0.5 1 calc R U P B 1
H14C H 0.2182 0.6386 0.5021 0.155 Uiso 0.5 1 calc R U P B 1
C15 C 0.149(4) 0.488(5) 0.430(3) 0.103(14) Uani 0.4 1 d . U P B 1
H15A H 0.1425 0.4142 0.4327 0.154 Uiso 0.4 1 calc R U P B 1
H15B H 0.2154 0.5057 0.4347 0.154 Uiso 0.4 1 calc R U P B 1
H15C H 0.1082 0.5129 0.3852 0.154 Uiso 0.4 1 calc R U P B 1
C13A C 0.1159(16) 0.5029(19) 0.4617(13) 0.058(5) Uani 0.6 1 d . U P B 2
H13A H 0.0677 0.5458 0.4277 0.070 Uiso 0.6 1 calc R U P B 2
C14A C 0.196(3) 0.565(3) 0.4980(19) 0.082(9) Uani 0.5 1 d . U P B 2
H14D H 0.2536 0.5229 0.5118 0.123 Uiso 0.5 1 calc R U P B 2
H14E H 0.1835 0.5945 0.5403 0.123 Uiso 0.5 1 calc R U P B 2
H14F H 0.2049 0.6193 0.4666 0.123 Uiso 0.5 1 calc R U P B 2
C15A C 0.160(2) 0.425(2) 0.4198(16) 0.082(7) Uani 0.6 1 d . U P B 2
H15D H 0.1831 0.4610 0.3841 0.124 Uiso 0.6 1 calc R U P B 2
H15E H 0.1116 0.3753 0.3966 0.124 Uiso 0.6 1 calc R U P B 2
H15F H 0.2137 0.3898 0.4526 0.124 Uiso 0.6 1 calc R U P B 2
C16 C -0.4305(10) 0.4933(15) 0.4443(8) 0.080(4) Uani 1 1 d . . . . .
H16 H -0.4864 0.4514 0.4182 0.095 Uiso 1 1 calc R U . . .
C17 C -0.3855(10) 0.4485(13) 0.5188(8) 0.076(4) Uani 1 1 d . . . . .
H17 H -0.4190 0.3854 0.5272 0.091 Uiso 1 1 calc R U . . .
C18 C -0.4446(12) 0.6091(17) 0.5308(9) 0.091(5) Uani 1 1 d . . . . .
C19 C -0.393(2) 0.703(2) 0.5452(13) 0.137(9) Uani 1 1 d . . . . .
H19A H -0.3256 0.6906 0.5501 0.206 Uiso 1 1 calc R U . . .
H19B H -0.4009 0.7320 0.5891 0.206 Uiso 1 1 calc R U . . .
H19C H -0.4187 0.7503 0.5062 0.206 Uiso 1 1 calc R U . . .
C20 C -0.542(2) 0.612(3) 0.545(2) 0.194(17) Uani 1 1 d . . . . .
H20A H -0.5762 0.6727 0.5232 0.292 Uiso 1 1 calc R U . . .
H20B H -0.5339 0.6124 0.5957 0.292 Uiso 1 1 calc R U . . .
H20C H -0.5783 0.5513 0.5238 0.292 Uiso 1 1 calc R U . . .
C21 C -0.1320(10) 0.3192(14) 0.7478(6) 0.076(4) Uani 1 1 d . . . . .
H21 H -0.0761 0.3166 0.7908 0.091 Uiso 1 1 calc R U . . .
C22 C -0.1976(11) 0.4014(15) 0.7598(9) 0.085(5) Uani 1 1 d . . . . .
H22A H -0.2550 0.4038 0.7197 0.127 Uiso 1 1 calc R U . . .
H22B H -0.1647 0.4670 0.7645 0.127 Uiso 1 1 calc R U . . .
H22C H -0.2158 0.3869 0.8032 0.127 Uiso 1 1 calc R U . . .
C23 C -0.1790(15) 0.2136(16) 0.7390(12) 0.106(6) Uani 1 1 d . . . . .
H23A H -0.1878 0.1914 0.7842 0.159 Uiso 1 1 calc R U . . .
H23B H -0.1379 0.1651 0.7235 0.159 Uiso 1 1 calc R U . . .
H23C H -0.2411 0.2171 0.7036 0.159 Uiso 1 1 calc R U . . .
C24 C 0.3760(9) 0.1963(13) 0.7118(7) 0.071(4) Uani 1 1 d . . . . .
H24 H 0.4091 0.1343 0.7011 0.085 Uiso 1 1 calc R U . . .
C25 C 0.3303(9) 0.2601(10) 0.6444(7) 0.060(3) Uani 1 1 d . . . . .
H25 H 0.3369 0.2251 0.6009 0.072 Uiso 1 1 calc R U . . .
C26 C 0.4621(12) 0.3400(17) 0.7070(10) 0.094(5) Uani 1 1 d . . . . .
C27 C 0.483(3) 0.441(3) 0.7439(19) 0.206(19) Uani 1 1 d . . . . .
H27A H 0.4395 0.4517 0.7729 0.310 Uiso 1 1 calc R U . . .
H27B H 0.4755 0.4948 0.7087 0.310 Uiso 1 1 calc R U . . .
H27C H 0.5493 0.4407 0.7742 0.310 Uiso 1 1 calc R U . . .
C28 C 0.5427(14) 0.306(2) 0.6806(14) 0.131(9) Uani 1 1 d . . . . .
H28A H 0.5999 0.2974 0.7205 0.197 Uiso 1 1 calc R U . . .
H28B H 0.5551 0.3560 0.6477 0.197 Uiso 1 1 calc R U . . .
H28C H 0.5265 0.2404 0.6562 0.197 Uiso 1 1 calc R U . . .
F1' F -0.1404(7) 0.8130(6) 1.0191(4) 0.079(2) Uani 1 1 d . . . . .
F2' F 0.1651(7) 0.9250(6) 0.8889(4) 0.073(2) Uani 1 1 d . . . . .
O1' O -0.1732(8) 0.6078(8) 0.9039(5) 0.072(2) Uani 1 1 d . . . . .
O2' O -0.0655(9) 0.9273(9) 0.8531(6) 0.088(3) Uani 1 1 d . . . . .
O3' O -0.1912(7) 0.6539(9) 1.1045(5) 0.076(3) Uani 1 1 d . . . . .
O4' O 0.0908(9) 0.7845(7) 1.0508(6) 0.083(3) Uani 1 1 d . . . . .
O5' O 0.1578(10) 0.6712(8) 0.8400(6) 0.090(3) Uani 1 1 d . . . . .
O6' O 0.1986(7) 0.9492(8) 0.7528(5) 0.075(3) Uani 1 1 d . . . . .
O7' O -0.3501(8) 0.6722(14) 0.9478(6) 0.105(4) Uani 1 1 d . . . . .
O8' O -0.3402(10) 0.5892(12) 1.0503(7) 0.105(4) Uani 1 1 d . . . . .
N1' N -0.1641(8) 0.7762(9) 0.8854(5) 0.061(2) Uani 1 1 d . . . . .
H1' H -0.1701 0.8368 0.9024 0.074 Uiso 1 1 calc R U . . .
N2' N 0.0234(8) 0.6300(8) 1.0424(5) 0.059(2) Uani 1 1 d . . . . .
H2' H 0.0203 0.5697 1.0227 0.070 Uiso 1 1 calc R U . . .
N3' N 0.1599(8) 0.7506(9) 0.9426(5) 0.063(3) Uani 1 1 d . . . . .
H3' H 0.1675 0.8098 0.9642 0.075 Uiso 1 1 calc R U . . .
N4' N -0.0259(8) 0.8361(9) 0.7670(5) 0.063(2) Uani 1 1 d . . . . .
H4' H -0.0350 0.7788 0.7432 0.075 Uiso 1 1 calc R U . . .
C1' C -0.1477(10) 0.7685(11) 0.8165(6) 0.063(3) Uani 1 1 d . . . . .
H1'1 H -0.1172 0.7013 0.8134 0.076 Uiso 1 1 calc R U . . .
C2' C -0.1705(10) 0.6946(11) 0.9244(6) 0.061(3) Uani 1 1 d . . . . .
C3' C -0.1821(9) 0.7174(11) 0.9960(7) 0.066(3) Uani 1 1 d . . . . .
C4' C -0.1402(10) 0.6391(11) 1.0511(6) 0.062(3) Uani 1 1 d . . . . .
H4'1 H -0.1547 0.5699 1.0300 0.074 Uiso 1 1 calc R U . . .
C5' C -0.0336(9) 0.6467(12) 1.0887(6) 0.065(3) Uani 1 1 d . . . . .
H5'1 H -0.0195 0.7149 1.1101 0.078 Uiso 1 1 calc R U . . .
H5'2 H -0.0169 0.5960 1.1273 0.078 Uiso 1 1 calc R U . . .
C6' C 0.0802(9) 0.6967(9) 1.0264(6) 0.056(3) Uani 1 1 d . . . . .
C7' C 0.1408(10) 0.6629(10) 0.9810(7) 0.062(3) Uani 1 1 d . . . . .
H7' H 0.1037 0.6126 0.9460 0.075 Uiso 1 1 calc R U . . .
C8' C 0.1667(10) 0.7469(10) 0.8758(7) 0.061(3) Uani 1 1 d . . . . .
C9' C 0.1896(9) 0.8494(9) 0.8472(6) 0.055(3) Uani 1 1 d . . . . .
C10' C 0.1397(9) 0.8693(10) 0.7696(7) 0.060(3) Uani 1 1 d . . . . .
H10' H 0.1412 0.8073 0.7406 0.072 Uiso 1 1 calc R U . . .
C11' C 0.0421(10) 0.9112(12) 0.7533(7) 0.071(3) Uani 1 1 d . . . . .
H11A H 0.0213 0.9318 0.7030 0.085 Uiso 1 1 calc R U . . .
H11B H 0.0422 0.9723 0.7825 0.085 Uiso 1 1 calc R U . . .
C12' C -0.0738(10) 0.8530(12) 0.8146(7) 0.068(3) Uani 1 1 d . . . . .
C13' C -0.2373(11) 0.7769(15) 0.7539(8) 0.084(4) Uani 1 1 d . . . . .
H13' H -0.2175 0.7694 0.7094 0.101 Uiso 1 1 calc R U . . .
C14' C -0.3079(12) 0.6918(18) 0.7560(9) 0.097(5) Uani 1 1 d . . . . .
H14G H -0.3247 0.6948 0.8008 0.145 Uiso 1 1 calc R U . . .
H14H H -0.2786 0.6259 0.7519 0.145 Uiso 1 1 calc R U . . .
H14I H -0.3657 0.7001 0.7167 0.145 Uiso 1 1 calc R U . . .
C15' C -0.2832(15) 0.878(2) 0.7524(13) 0.134(10) Uani 1 1 d . . . . .
H15G H -0.2341 0.9310 0.7629 0.201 Uiso 1 1 calc R U . . .
H15H H -0.3188 0.8799 0.7880 0.201 Uiso 1 1 calc R U . . .
H15I H -0.3271 0.8899 0.7055 0.201 Uiso 1 1 calc R U . . .
C16' C -0.2882(14) 0.7285(16) 0.9983(9) 0.094(6) Uani 1 1 d . . . . .
H16' H -0.3082 0.8013 0.9965 0.113 Uiso 1 1 calc R U . . .
C17' C -0.2844(12) 0.6791(18) 1.0709(9) 0.093(5) Uani 1 1 d . . . . .
H17' H -0.3124 0.7246 1.1006 0.112 Uiso 1 1 calc R U . . .
C18' C -0.3964(13) 0.607(2) 0.9847(13) 0.136(10) Uani 1 1 d D . . . .
C21' C 0.2342(15) 0.6119(19) 1.0235(10) 0.111(7) Uani 1 1 d . . . . .
H21' H 0.2124 0.5615 1.0538 0.134 Uiso 1 1 calc R U . . .
C22' C 0.300(2) 0.686(3) 1.0785(12) 0.164(13) Uani 1 1 d . . . . .
H22D H 0.3361 0.6476 1.1196 0.246 Uiso 1 1 calc R U . . .
H22E H 0.2598 0.7366 1.0936 0.246 Uiso 1 1 calc R U . . .
H22F H 0.3436 0.7208 1.0566 0.246 Uiso 1 1 calc R U . . .
C23' C 0.274(3) 0.549(4) 0.978(2) 0.203(18) Uani 1 1 d . . . . .
H23D H 0.2231 0.5109 0.9458 0.305 Uiso 1 1 calc R U . . .
H23E H 0.3206 0.5018 1.0076 0.305 Uiso 1 1 calc R U . . .
H23F H 0.3063 0.5925 0.9516 0.305 Uiso 1 1 calc R U . . .
C24' C 0.2936(10) 0.8678(14) 0.8535(8) 0.079(4) Uani 1 1 d . . . . .
H24' H 0.3353 0.8855 0.9015 0.094 Uiso 1 1 calc R U . C 1
C25' C 0.2923(10) 0.9423(13) 0.7943(8) 0.075(4) Uani 1 1 d . . . . .
H25' H 0.3240 1.0089 0.8101 0.090 Uiso 1 1 calc R U . D 1
O11 O 0.0164(8) 0.9706(8) 0.0733(6) 0.079(3) Uani 1 1 d . . . . .
O12 O 0.0634(12) 0.1643(10) 0.4499(7) 0.111(4) Uani 1 1 d . . . . .
O13 O 0.9525(12) 0.6352(12) 0.7069(8) 0.120(5) Uani 1 1 d . . . . .
O9' O 0.3199(17) 0.761(2) 0.8173(13) 0.080(6) Uani 0.5 1 d . U P E 1
O10' O 0.337(2) 0.879(2) 0.7440(16) 0.084(7) Uani 0.5 1 d . . P E 1
C26' C 0.3996(18) 0.823(2) 0.7960(14) 0.078(6) Uani 0.6 1 d D U P E 1
C27' C 0.498(2) 0.850(4) 0.837(2) 0.104(11) Uani 0.5 1 d D U P E 1
H27D H 0.5379 0.8591 0.8052 0.155 Uiso 0.5 1 calc R U P E 1
H27E H 0.5240 0.7947 0.8705 0.155 Uiso 0.5 1 calc R U P E 1
H27F H 0.4968 0.9126 0.8636 0.155 Uiso 0.5 1 calc R U P E 1
C28' C 0.406(7) 0.731(5) 0.753(4) 0.17(3) Uani 0.4 1 d D U P E 1
H28D H 0.3451 0.6952 0.7400 0.252 Uiso 0.4 1 calc R U P E 1
H28E H 0.4562 0.6856 0.7803 0.252 Uiso 0.4 1 calc R U P E 1
H28F H 0.4225 0.7517 0.7096 0.252 Uiso 0.4 1 calc R U P E 1
O9" O 0.3455(15) 0.7929(17) 0.8422(12) 0.069(5) Uani 0.5 1 d . U P E 2
O10" O 0.3554(19) 0.9154(19) 0.7638(13) 0.066(7) Uani 0.5 1 d . U P E 2
C26" C 0.367(2) 0.785(3) 0.7633(19) 0.075(9) Uani 0.4 1 d D U P E 2
C27" C 0.473(2) 0.776(4) 0.796(3) 0.118(14) Uani 0.5 1 d D U P E 2
H27G H 0.4882 0.7071 0.8136 0.177 Uiso 0.5 1 calc R U P E 2
H27H H 0.4932 0.8247 0.8348 0.177 Uiso 0.5 1 calc R U P E 2
H27I H 0.5061 0.7909 0.7599 0.177 Uiso 0.5 1 calc R U P E 2
C28" C 0.326(4) 0.733(4) 0.695(2) 0.142(15) Uani 0.6 1 d D U P E 2
H28G H 0.3424 0.6607 0.6999 0.213 Uiso 0.6 1 calc R U P E 2
H28H H 0.3518 0.7631 0.6586 0.213 Uiso 0.6 1 calc R U P E 2
H28I H 0.2562 0.7404 0.6808 0.213 Uiso 0.6 1 calc R U P E 2
O14 O 0.9262(13) 0.9519(14) 0.1849(10) 0.134(6) Uani 1 1 d . . . . .
C19' C -0.487(3) 0.670(3) 0.990(2) 0.108(12) Uani 0.5 1 d D U P F 1
H19D H -0.5203 0.6322 1.0186 0.163 Uiso 0.5 1 calc R U P F 1
H19E H -0.5293 0.6803 0.9424 0.163 Uiso 0.5 1 calc R U P F 1
H19F H -0.4659 0.7357 1.0119 0.163 Uiso 0.5 1 calc R U P F 1
C20' C -0.399(3) 0.504(3) 0.949(2) 0.173(15) Uani 0.8 1 d D U P F 1
H20D H -0.3586 0.5068 0.9163 0.260 Uiso 0.8 1 calc R U P F 1
H20E H -0.4648 0.4887 0.9218 0.260 Uiso 0.8 1 calc R U P F 1
H20F H -0.3754 0.4518 0.9843 0.260 Uiso 0.8 1 calc R U P F 1
C19" C -0.503(2) 0.587(5) 0.960(3) 0.134(16) Uani 0.5 1 d D U P F 2
H19G H -0.5177 0.5402 0.9203 0.201 Uiso 0.5 1 calc R U P F 2
H19H H -0.5371 0.6516 0.9457 0.201 Uiso 0.5 1 calc R U P F 2
H19I H -0.5243 0.5578 0.9992 0.201 Uiso 0.5 1 calc R U P F 2
C20" C -0.381(13) 0.623(15) 0.911(5) 0.16(5) Uani 0.2 1 d D U P F 2
H20G H -0.3374 0.5711 0.9028 0.234 Uiso 0.2 1 calc R U P F 2
H20H H -0.3533 0.6906 0.9092 0.234 Uiso 0.2 1 calc R U P F 2
H20I H -0.4423 0.6182 0.8751 0.234 Uiso 0.2 1 calc R U P F 2
O16 O 0.264(2) 0.5121(19) 0.7961(12) 0.101(8) Uani 0.5 1 d . . P . .
O15 O 0.616(4) 0.864(4) 0.117(2) 0.21(3) Uani 0.5 1 d . . P . .

loop_
_atom_site_aniso_label
_atom_site_aniso_U_11
_atom_site_aniso_U_22
_atom_site_aniso_U_33
_atom_site_aniso_U_23
_atom_site_aniso_U_13
_atom_site_aniso_U_12
F1 0.080(5) 0.054(4) 0.079(5) -0.002(4) -0.011(4) -0.013(4)
F2 0.070(4) 0.057(4) 0.058(4) -0.009(3) 0.008(3) 0.002(3)
O1 0.086(8) 0.071(7) 0.145(10) -0.027(7) 0.003(7) 0.022(6)
O2 0.053(5) 0.106(8) 0.062(5) 0.012(5) 0.002(4) 0.004(5)
O3 0.072(6) 0.053(5) 0.083(6) -0.010(4) 0.002(5) -0.003(4)
O4 0.072(6) 0.094(8) 0.089(7) -0.026(6) 0.000(5) 0.013(6)
O5 0.057(5) 0.085(7) 0.074(5) 0.035(5) 0.019(4) 0.027(5)
O6 0.101(8) 0.057(5) 0.086(6) -0.003(5) 0.002(6) 0.007(5)
O7 0.108(9) 0.119(10) 0.082(7) 0.013(6) 0.009(6) 0.062(8)
O8 0.075(7) 0.144(11) 0.078(6) 0.019(7) 0.029(5) 0.036(7)
O9 0.074(6) 0.145(11) 0.065(6) 0.002(7) -0.001(5) -0.006(7)
O10 0.065(6) 0.091(8) 0.114(8) 0.019(6) 0.026(6) -0.016(5)
N1 0.050(5) 0.059(6) 0.067(6) 0.000(5) 0.007(4) 0.004(5)
N2 0.065(6) 0.053(5) 0.046(5) 0.006(4) 0.000(4) 0.001(5)
N3 0.055(6) 0.080(7) 0.051(5) -0.004(5) 0.006(4) 0.014(5)
N4 0.065(6) 0.080(7) 0.054(5) 0.010(5) 0.013(5) 0.006(5)
C1 0.074(8) 0.053(7) 0.077(8) 0.015(6) -0.001(7) 0.011(6)
C2 0.061(7) 0.066(9) 0.068(7) 0.022(6) 0.007(6) 0.009(6)
C3 0.064(7) 0.062(8) 0.062(7) 0.001(6) 0.007(6) -0.005(6)
C4 0.039(5) 0.053(6) 0.064(6) 0.011(5) 0.006(5) 0.003(5)
C5 0.054(6) 0.051(6) 0.055(6) 0.003(5) 0.008(5) -0.007(5)
C6 0.061(7) 0.055(7) 0.055(6) 0.005(5) 0.013(5) 0.000(6)
C7 0.046(6) 0.069(7) 0.049(6) 0.011(5) 0.003(4) 0.009(5)
C8 0.066(7) 0.060(7) 0.049(6) 0.005(5) 0.012(5) 0.007(6)
C9 0.066(7) 0.092(10) 0.054(6) 0.015(6) 0.019(5) 0.020(7)
C10 0.062(7) 0.064(7) 0.043(5) -0.002(5) 0.017(5) -0.001(6)
C11 0.054(6) 0.049(6) 0.053(6) -0.004(5) 0.012(5) -0.004(5)
C12 0.060(7) 0.064(8) 0.062(7) 0.000(6) 0.019(5) -0.002(6)
C13 0.072(10) 0.072(10) 0.072(10) 0.001(4) 0.020(5) 0.000(4)
C14 0.102(14) 0.105(14) 0.105(14) 0.003(8) 0.030(8) -0.002(8)
C15 0.103(15) 0.103(16) 0.101(15) 0.002(8) 0.028(9) 0.002(8)
C13A 0.057(6) 0.058(6) 0.059(6) 0.002(4) 0.015(4) 0.001(4)
C14A 0.083(11) 0.084(11) 0.078(11) 0.004(8) 0.021(8) -0.003(8)
C15A 0.085(10) 0.083(10) 0.083(9) 0.010(7) 0.029(7) 0.001(7)
C16 0.050(7) 0.102(12) 0.077(8) 0.008(8) 0.003(6) -0.004(7)
C17 0.057(7) 0.082(10) 0.082(9) 0.019(8) 0.009(6) -0.002(7)
C18 0.071(9) 0.116(15) 0.088(11) 0.013(9) 0.022(8) 0.040(10)
C19 0.19(3) 0.12(2) 0.112(16) -0.015(15) 0.066(17) 0.001(19)
C20 0.102(18) 0.27(4) 0.24(4) 0.06(3) 0.10(2) 0.07(2)
C21 0.064(7) 0.121(13) 0.042(6) 0.006(7) 0.013(5) 0.018(8)
C22 0.068(8) 0.114(14) 0.073(9) -0.009(8) 0.021(7) 0.003(8)
C23 0.103(13) 0.107(15) 0.119(14) 0.030(12) 0.048(11) -0.008(11)
C24 0.048(6) 0.103(11) 0.059(6) -0.001(7) 0.011(5) 0.017(7)
C25 0.055(6) 0.066(8) 0.061(6) 0.007(6) 0.022(5) -0.003(6)
C26 0.068(9) 0.111(14) 0.100(11) -0.009(10) 0.019(8) -0.027(9)
C27 0.29(5) 0.13(2) 0.18(3) -0.03(2) 0.03(3) -0.10(3)
C28 0.066(11) 0.18(3) 0.156(19) 0.036(18) 0.044(12) 0.003(13)
F1' 0.105(6) 0.063(5) 0.071(5) -0.005(4) 0.027(4) 0.000(4)
F2' 0.102(6) 0.055(4) 0.064(4) -0.005(3) 0.028(4) -0.004(4)
O1' 0.088(6) 0.061(6) 0.068(5) 0.004(4) 0.022(5) -0.009(5)
O2' 0.100(8) 0.075(7) 0.105(8) -0.015(6) 0.056(7) -0.009(6)
O3' 0.078(6) 0.092(7) 0.063(5) 0.011(5) 0.026(4) 0.005(5)
O4' 0.107(8) 0.056(6) 0.106(7) -0.013(5) 0.060(6) -0.008(5)
O5' 0.137(10) 0.061(6) 0.089(7) 0.002(5) 0.062(7) -0.006(6)
O6' 0.067(5) 0.085(7) 0.076(5) 0.037(5) 0.025(4) 0.002(5)
O7' 0.065(6) 0.173(14) 0.071(6) 0.015(8) 0.008(5) 0.001(8)
O8' 0.097(8) 0.131(11) 0.087(7) 0.026(7) 0.024(7) -0.030(8)
N1' 0.076(7) 0.062(6) 0.050(5) 0.003(4) 0.023(5) 0.006(5)
N2' 0.072(6) 0.046(5) 0.066(6) 0.000(4) 0.032(5) -0.001(5)
N3' 0.077(7) 0.064(6) 0.055(5) 0.010(4) 0.030(5) -0.010(5)
N4' 0.070(6) 0.061(6) 0.061(5) 0.006(5) 0.024(5) -0.003(5)
C1' 0.065(7) 0.071(8) 0.056(6) 0.005(5) 0.018(5) -0.011(6)
C2' 0.073(7) 0.062(7) 0.040(5) 0.009(5) 0.005(5) 0.003(6)
C3' 0.057(7) 0.073(9) 0.069(7) 0.005(6) 0.021(6) 0.001(6)
C4' 0.080(8) 0.064(8) 0.049(6) 0.014(5) 0.030(6) 0.003(6)
C5' 0.067(7) 0.079(9) 0.052(6) 0.012(6) 0.022(5) 0.006(6)
C6' 0.063(7) 0.050(6) 0.056(6) 0.004(5) 0.020(5) 0.003(5)
C7' 0.076(8) 0.053(7) 0.064(7) 0.007(5) 0.030(6) 0.007(6)
C8' 0.069(7) 0.049(7) 0.067(7) 0.007(5) 0.024(6) 0.011(6)
C9' 0.062(7) 0.052(6) 0.057(6) 0.009(5) 0.024(5) 0.002(5)
C10' 0.060(7) 0.062(7) 0.063(7) 0.002(5) 0.027(5) -0.008(6)
C11' 0.069(8) 0.081(9) 0.059(7) 0.007(6) 0.013(6) -0.010(7)
C12' 0.066(8) 0.077(9) 0.062(7) 0.013(7) 0.019(6) -0.001(7)
C13' 0.070(9) 0.110(13) 0.069(8) 0.020(8) 0.013(7) 0.007(9)
C14' 0.069(9) 0.132(16) 0.082(10) 0.008(10) 0.009(7) -0.020(10)
C15' 0.078(11) 0.19(3) 0.129(16) 0.079(17) 0.017(11) 0.036(14)
C16' 0.098(12) 0.111(14) 0.087(11) 0.019(10) 0.048(10) 0.043(11)
C17' 0.081(10) 0.127(15) 0.078(9) 0.018(10) 0.034(8) 0.009(11)
C18' 0.068(11) 0.21(3) 0.116(16) 0.040(18) 0.007(10) -0.028(14)
C21' 0.113(14) 0.137(18) 0.092(12) 0.027(11) 0.040(11) 0.073(14)
C22' 0.119(18) 0.26(4) 0.094(14) 0.000(19) -0.007(13) 0.06(2)
C23' 0.18(3) 0.25(4) 0.22(3) 0.03(3) 0.12(3) 0.10(3)
C24' 0.059(7) 0.101(11) 0.076(8) 0.031(8) 0.018(6) 0.004(8)
C25' 0.056(7) 0.083(9) 0.091(9) 0.022(8) 0.030(7) 0.000(7)
O11 0.080(6) 0.065(6) 0.091(7) 0.002(5) 0.021(5) 0.007(5)
O12 0.156(12) 0.076(7) 0.098(8) 0.001(6) 0.030(8) 0.033(8)
O13 0.132(11) 0.114(10) 0.118(10) -0.045(8) 0.043(9) -0.042(9)
O9' 0.081(7) 0.080(7) 0.079(7) 0.002(4) 0.023(4) 0.001(4)
O10' 0.089(17) 0.082(17) 0.095(18) -0.002(14) 0.049(14) 0.002(14)
C26' 0.076(7) 0.080(7) 0.079(7) 0.001(4) 0.025(4) 0.001(4)
C27' 0.100(13) 0.108(13) 0.105(13) 0.002(8) 0.032(8) 0.000(8)
C28' 0.17(3) 0.17(3) 0.17(3) -0.002(8) 0.049(11) -0.001(8)
O9" 0.068(6) 0.068(6) 0.070(6) 0.002(4) 0.019(4) 0.002(4)
O10" 0.066(7) 0.068(8) 0.067(7) 0.000(4) 0.022(4) 0.002(4)
C26" 0.075(10) 0.075(10) 0.076(10) 0.000(4) 0.022(5) 0.002(4)
C27" 0.114(15) 0.122(15) 0.121(15) 0.009(8) 0.036(9) 0.000(8)
C28" 0.145(17) 0.141(17) 0.143(17) 0.002(8) 0.043(9) 0.002(8)
O14 0.140(12) 0.129(13) 0.154(12) 0.055(11) 0.073(11) 0.052(10)
C19' 0.101(13) 0.114(14) 0.113(14) 0.001(8) 0.035(8) 0.000(8)
C20' 0.173(17) 0.172(17) 0.171(16) 0.003(8) 0.041(9) -0.008(8)
C19" 0.135(18) 0.135(18) 0.133(18) 0.004(8) 0.040(9) -0.003(8)
C20" 0.16(6) 0.16(6) 0.16(6) 0.000(9) 0.042(17) 0.000(9)
O16 0.14(2) 0.082(15) 0.074(12) -0.009(11) 0.024(13) 0.031(15)
O15 0.23(5) 0.20(5) 0.17(3) -0.03(3) 0.02(3) 0.13(4)

loop_
_atom_type_symbol
_atom_type_description
_atom_type_scat_dispersion_real
_atom_type_scat_dispersion_imag
_atom_type_scat_source
C C 0.0181 0.0091 'International Tables Vol C Tables 4.2.6.8 and 6.1.1.4'
N N 0.0311 0.0180 'International Tables Vol C Tables 4.2.6.8 and 6.1.1.4'
O O 0.0492 0.0322 'International Tables Vol C Tables 4.2.6.8 and 6.1.1.4'
F F 0.0727 0.0534 'International Tables Vol C Tables 4.2.6.8 and 6.1.1.4'
H H 0.0000 0.0000 'International Tables Vol C Tables 4.2.6.8 and 6.1.1.4'

loop_
_geom_angle_atom_site_label_1
_geom_angle_atom_site_label_2
_geom_angle_atom_site_label_3
_geom_angle
C16 O2 C4 110.2(10)
C24 O5 C10 110.6(10)
C16 O7 C18 111.5(13)
C17 O8 C18 112.8(12)
C24 O9 C26 109.0(11)
C25 O10 C26 107.1(13)
C2 N1 C3 123.7(12)
C2 N1 H1 118.1
C3 N1 H1 118.1
C6 N2 C7 123.5(11)
C6 N2 H2 118.2
C7 N2 H2 118.2
C8 N3 C9 123.5(12)
C8 N3 H3 118.2
C9 N3 H3 118.2
C12 N4 C1 122.7(13)
C12 N4 H4 118.6
C1 N4 H4 118.6
N4 C1 C2 110.2(12)
N4 C1 C13 118.2(19)
C2 C1 C13 119.5(18)
N4 C1 C13A 110.6(14)
C2 C1 C13A 105.0(12)
N4 C1 H1N 101.7
C2 C1 H1N 101.7
C13 C1 H1N 101.7
O1 C2 N1 121.6(13)
O1 C2 C1 122.2(13)
N1 C2 C1 116.1(13)
N1 C3 C4 111.1(11)
N1 C3 H3A 109.4
C4 C3 H3A 109.4
N1 C3 H3B 109.4
C4 C3 H3B 109.4
H3A C3 H3B 108.0
O2 C4 C3 108.7(10)
O2 C4 C5 102.3(9)
C3 C4 C5 116.7(10)
O2 C4 H4N 109.6
C3 C4 H4N 109.6
C5 C4 H4N 109.6
F1 C5 C4 110.0(10)
F1 C5 C6 108.1(9)
C4 C5 C6 115.9(9)
F1 C5 C17 103.8(10)
C4 C5 C17 104.0(10)
C6 C5 C17 114.3(11)
O3 C6 N2 126.1(11)
O3 C6 C5 117.6(11)
N2 C6 C5 116.4(11)
N2 C7 C8 107.3(10)
N2 C7 C21 112.6(10)
C8 C7 C21 110.6(11)
N2 C7 H7 108.7
C8 C7 H7 108.7
C21 C7 H7 108.7
O4 C8 N3 123.9(12)
O4 C8 C7 121.2(11)
N3 C8 C7 114.9(11)
N3 C9 C10 112.5(13)
N3 C9 H9A 109.1
C10 C9 H9A 109.1
N3 C9 H9B 109.1
C10 C9 H9B 109.1
H9A C9 H9B 107.8
O5 C10 C9 108.9(11)
O5 C10 C11 103.6(9)
C9 C10 C11 114.5(10)
O5 C10 H10 109.9
C9 C10 H10 109.9
C11 C10 H10 109.9
F2 C11 C12 109.5(9)
F2 C11 C10 108.9(9)
C12 C11 C10 114.8(10)
F2 C11 C25 104.8(9)
C12 C11 C25 115.2(10)
C10 C11 C25 103.0(9)
O6 C12 N4 125.1(13)
O6 C12 C11 120.2(11)
N4 C12 C11 114.7(12)
C14 C13 C15 109(4)
C14 C13 C1 124(4)
C15 C13 C1 104(4)
C14 C13 H13 106.1
C15 C13 H13 106.1
C1 C13 H13 106.1
C13 C14 H14A 109.5
C13 C14 H14B 109.5
H14A C14 H14B 109.5
C13 C14 H14C 109.5
H14A C14 H14C 109.5
H14B C14 H14C 109.5
C13 C15 H15A 109.5
C13 C15 H15B 109.5
H15A C15 H15B 109.5
C13 C15 H15C 109.5
H15A C15 H15C 109.5
H15B C15 H15C 109.5
C14A C13A C15A 104(2)
C14A C13A C1 111(2)
C15A C13A C1 113.5(19)
C14A C13A H13A 109.5
C15A C13A H13A 109.5
C1 C13A H13A 109.5
C13A C14A H14D 109.5
C13A C14A H14E 109.5
H14D C14A H14E 109.5
C13A C14A H14F 109.5
H14D C14A H14F 109.5
H14E C14A H14F 109.5
C13A C15A H15D 109.5
C13A C15A H15E 109.5
H15D C15A H15E 109.5
C13A C15A H15F 109.5
H15D C15A H15F 109.5
H15E C15A H15F 109.5
O2 C16 O7 112.4(15)
O2 C16 C17 108.1(12)
O7 C16 C17 104.8(14)
O2 C16 H16 110.5
O7 C16 H16 110.5
C17 C16 H16 110.5
O8 C17 C16 104.9(13)
O8 C17 C5 113.6(12)
C16 C17 C5 101.6(12)
O8 C17 H17 112.0
C16 C17 H17 112.0
C5 C17 H17 112.0
O8 C18 C19 113.4(18)
O8 C18 O7 105.2(14)
C19 C18 O7 106.0(18)
O8 C18 C20 110(2)
C19 C18 C20 114(2)
O7 C18 C20 107(2)
C18 C19 H19A 109.5
C18 C19 H19B 109.5
H19A C19 H19B 109.5
C18 C19 H19C 109.5
H19A C19 H19C 109.5
H19B C19 H19C 109.5
C18 C20 H20A 109.5
C18 C20 H20B 109.5
H20A C20 H20B 109.5
C18 C20 H20C 109.5
H20A C20 H20C 109.5
H20B C20 H20C 109.5
C22 C21 C7 110.7(13)
C22 C21 C23 112.7(14)
C7 C21 C23 111.3(13)
C22 C21 H21 107.3
C7 C21 H21 107.3
C23 C21 H21 107.3
C21 C22 H22A 109.5
C21 C22 H22B 109.5
H22A C22 H22B 109.5
C21 C22 H22C 109.5
H22A C22 H22C 109.5
H22B C22 H22C 109.5
C21 C23 H23A 109.5
C21 C23 H23B 109.5
H23A C23 H23B 109.5
C21 C23 H23C 109.5
H23A C23 H23C 109.5
H23B C23 H23C 109.5
O5 C24 O9 112.1(12)
O5 C24 C25 106.5(9)
O9 C24 C25 100.8(13)
O5 C24 H24 112.3
O9 C24 H24 112.3
C25 C24 H24 112.3
O10 C25 C11 112.8(11)
O10 C25 C24 106.7(11)
C11 C25 C24 103.4(10)
O10 C25 H25 111.2
C11 C25 H25 111.2
C24 C25 H25 111.2
O10 C26 O9 104.1(12)
O10 C26 C28 113.5(17)
O9 C26 C28 111(2)
O10 C26 C27 106(2)
O9 C26 C27 110(2)
C28 C26 C27 111(2)
C26 C27 H27A 109.5
C26 C27 H27B 109.5
H27A C27 H27B 109.5
C26 C27 H27C 109.5
H27A C27 H27C 109.5
H27B C27 H27C 109.5
C26 C28 H28A 109.5
C26 C28 H28B 109.5
H28A C28 H28B 109.5
C26 C28 H28C 109.5
H28A C28 H28C 109.5
H28B C28 H28C 109.5
C17' O3' C4' 108.4(10)
C25' O6' C10' 111.5(10)
C16' O7' C18' 105.7(15)
C18' O8' C17' 106.0(16)
C2' N1' C1' 122.6(12)
C2' N1' H1' 118.7
C1' N1' H1' 118.7
C6' N2' C5' 125.3(11)
C6' N2' H2' 117.3
C5' N2' H2' 117.3
C8' N3' C7' 123.8(12)
C8' N3' H3' 118.1
C7' N3' H3' 118.1
C12' N4' C11' 121.7(12)
C12' N4' H4' 119.1
C11' N4' H4' 119.1
N1' C1' C13' 115.1(12)
N1' C1' C12' 105.5(11)
C13' C1' C12' 111.7(11)
N1' C1' H1'1 108.1
C13' C1' H1'1 108.1
C12' C1' H1'1 108.1
O1' C2' N1' 124.6(11)
O1' C2' C3' 120.2(12)
N1' C2' C3' 115.1(12)
F1' C3' C2' 109.3(11)
F1' C3' C4' 109.1(11)
C2' C3' C4' 114.5(11)
F1' C3' C16' 104.4(13)
C2' C3' C16' 114.5(12)
C4' C3' C16' 104.6(12)
O3' C4' C3' 104.0(11)
O3' C4' C5' 107.1(10)
C3' C4' C5' 117.5(11)
O3' C4' H4'1 109.3
C3' C4' H4'1 109.3
C5' C4' H4'1 109.3
N2' C5' C4' 112.2(10)
N2' C5' H5'1 109.2
C4' C5' H5'1 109.2
N2' C5' H5'2 109.2
C4' C5' H5'2 109.2
H5'1 C5' H5'2 107.9
O4' C6' N2' 123.5(12)
O4' C6' C7' 118.6(12)
N2' C6' C7' 117.8(11)
N3' C7' C6' 107.9(11)
N3' C7' C21' 111.3(14)
C6' C7' C21' 112.6(12)
N3' C7' H7' 108.3
C6' C7' H7' 108.3
C21' C7' H7' 108.3
O5' C8' N3' 125.1(12)
O5' C8' C9' 120.8(12)
N3' C8' C9' 114.1(11)
F2' C9' C24' 104.6(11)
F2' C9' C10' 109.8(10)
C24' C9' C10' 104.2(10)
F2' C9' C8' 107.1(9)
C24' C9' C8' 115.3(11)
C10' C9' C8' 115.3(11)
O6' C10' C11' 105.9(11)
O6' C10' C9' 101.8(10)
C11' C10' C9' 116.5(11)
O6' C10' H10' 110.7
C11' C10' H10' 110.7
C9' C10' H10' 110.7
C10' C11' N4' 111.4(12)
C10' C11' H11A 109.3
N4' C11' H11A 109.3
C10' C11' H11B 109.3
N4' C11' H11B 109.3
H11A C11' H11B 108.0
O2' C12' N4' 126.0(13)
O2' C12' C1' 120.5(12)
N4' C12' C1' 113.4(13)
C15' C13' C14' 110.7(17)
C15' C13' C1' 111.1(17)
C14' C13' C1' 110.8(13)
C15' C13' H13' 108.1
C14' C13' H13' 108.1
C1' C13' H13' 108.1
C13' C14' H14G 109.5
C13' C14' H14H 109.5
H14G C14' H14H 109.5
C13' C14' H14I 109.5
H14G C14' H14I 109.5
H14H C14' H14I 109.5
C13' C15' H15G 109.5
C13' C15' H15H 109.5
H15G C15' H15H 109.5
C13' C15' H15I 109.5
H15G C15' H15I 109.5
H15H C15' H15I 109.5
O7' C16' C17' 107.0(17)
O7' C16' C3' 112.9(14)
C17' C16' C3' 101.7(13)
O7' C16' H16' 111.6
C17' C16' H16' 111.6
C3' C16' H16' 111.6
O3' C17' O8' 110.2(17)
O3' C17' C16' 108.8(13)
O8' C17' C16' 102.2(15)
O3' C17' H17' 111.7
O8' C17' H17' 111.7
C16' C17' H17' 111.7
O8' C18' O7' 110.4(16)
O8' C18' C19" 125(3)
O7' C18' C19" 122(3)
O8' C18' C20' 103(3)
O7' C18' C20' 105(3)
O8' C18' C20" 136(7)
O7' C18' C20" 38(7)
C19" C18' C20" 98(7)
O8' C18' C19' 109(3)
O7' C18' C19' 104(3)
C20' C18' C19' 126(3)
C23' C21' C7' 111(2)
C23' C21' C22' 120(3)
C7' C21' C22' 112.3(19)
C23' C21' H21' 103.6
C7' C21' H21' 103.6
C22' C21' H21' 103.6
C21' C22' H22D 109.5
C21' C22' H22E 109.5
H22D C22' H22E 109.5
C21' C22' H22F 109.5
H22D C22' H22F 109.5
H22E C22' H22F 109.5
C21' C23' H23D 109.5
C21' C23' H23E 109.5
H23D C23' H23E 109.5
C21' C23' H23F 109.5
H23D C23' H23F 109.5
H23E C23' H23F 109.5
O9" C24' C9' 119.0(17)
O9" C24' C25' 104.1(15)
C9' C24' C25' 104.0(11)
C9' C24' O9' 100.1(14)
C25' C24' O9' 99.9(13)
C9' C24' H24' 116.7
C25' C24' H24' 116.7
O9' C24' H24' 116.7
O10" C25' O6' 117.4(17)
O10" C25' C24' 108.8(17)
O6' C25' C24' 107.2(11)
O6' C25' O10' 100.2(16)
C24' C25' O10' 102.8(16)
O6' C25' H25' 115.0
C24' C25' H25' 115.0
O10' C25' H25' 115.0
C26' O9' C24' 87.2(17)
C26' O10' C25' 97(2)
O10' C26' C27' 129(3)
O10' C26' C28' 98(4)
C27' C26' C28' 107(4)
O10' C26' O9' 95(2)
C27' C26' O9' 131(3)
C28' C26' O9' 84(4)
C26' C27' H27D 109.5
C26' C27' H27E 109.5
H27D C27' H27E 109.5
C26' C27' H27F 109.5
H27D C27' H27F 109.5
H27E C27' H27F 109.5
C26' C28' H28D 109.5
C26' C28' H28E 109.5
H28D C28' H28E 109.5
C26' C28' H28F 109.5
H28D C28' H28F 109.5
H28E C28' H28F 109.5
C24' O9" C26" 118(2)
C25' O10" C26" 111(2)
C28" C26" C27" 117(4)
C28" C26" O9" 138(3)
C27" C26" O9" 92(3)
C28" C26" O10" 117(3)
C27" C26" O10" 100(3)
O9" C26" O10" 84(2)
C26" C27" H27G 109.5
C26" C27" H27H 109.5
H27G C27" H27H 109.5
C26" C27" H27I 109.5
H27G C27" H27I 109.5
H27H C27" H27I 109.5
C26" C28" H28G 109.5
C26" C28" H28H 109.5
H28G C28" H28H 109.5
C26" C28" H28I 109.5
H28G C28" H28I 109.5
H28H C28" H28I 109.5
C18' C19' H19D 109.5
C18' C19' H19E 109.5
H19D C19' H19E 109.5
C18' C19' H19F 109.5
H19D C19' H19F 109.5
H19E C19' H19F 109.5
C18' C20' H20D 109.5
C18' C20' H20E 109.5
H20D C20' H20E 109.5
C18' C20' H20F 109.5
H20D C20' H20F 109.5
H20E C20' H20F 109.5
C18' C19" H19G 109.5
C18' C19" H19H 109.5
H19G C19" H19H 109.5
C18' C19" H19I 109.5
H19G C19" H19I 109.5
H19H C19" H19I 109.5
C18' C20" H20G 109.5
C18' C20" H20H 109.5
H20G C20" H20H 109.5
C18' C20" H20I 109.5
H20G C20" H20I 109.5
H20H C20" H20I 109.5

loop_
_geom_bond_atom_site_label_1
_geom_bond_atom_site_label_2
_geom_bond_distance
F1 C5 1.401(15)
F2 C11 1.380(13)
O1 C2 1.250(18)
O2 C16 1.361(19)
O2 C4 1.446(13)
O3 C6 1.216(15)
O4 C8 1.220(16)
O5 C24 1.397(17)
O5 C10 1.422(15)
O6 C12 1.232(17)
O7 C16 1.39(2)
O7 C18 1.44(2)
O8 C17 1.38(2)
O8 C18 1.40(2)
O9 C24 1.40(2)
O9 C26 1.41(2)
O10 C25 1.378(18)
O10 C26 1.40(2)
N1 C2 1.319(17)
N1 C3 1.453(16)
N1 H1 0.8800
N2 C6 1.320(16)
N2 C7 1.448(13)
N2 H2 0.8800
N3 C8 1.330(16)
N3 C9 1.441(17)
N3 H3 0.8800
N4 C12 1.316(16)
N4 C1 1.430(17)
N4 H4 0.8800
C1 C2 1.52(2)
C1 C13 1.54(4)
C1 C13A 1.62(3)
C1 H1N 1.0000
C3 C4 1.479(18)
C3 H3A 0.9900
C3 H3B 0.9900
C4 C5 1.503(16)
C4 H4N 1.0000
C5 C6 1.554(16)
C5 C17 1.56(2)
C7 C8 1.503(18)
C7 C21 1.531(17)
C7 H7 1.0000
C9 C10 1.516(19)
C9 H9A 0.9900
C9 H9B 0.9900
C10 C11 1.533(16)
C10 H10 1.0000
C11 C12 1.518(18)
C11 C25 1.555(17)
C13 C14 1.39(6)
C13 C15 1.50(7)
C13 H13 1.0000
C14 H14A 0.9800
C14 H14B 0.9800
C14 H14C 0.9800
C15 H15A 0.9800
C15 H15B 0.9800
C15 H15C 0.9800
C13A C14A 1.44(4)
C13A C15A 1.56(4)
C13A H13A 1.0000
C14A H14D 0.9800
C14A H14E 0.9800
C14A H14F 0.9800
C15A H15D 0.9800
C15A H15E 0.9800
C15A H15F 0.9800
C16 C17 1.55(2)
C16 H16 1.0000
C17 H17 1.0000
C18 C19 1.43(3)
C18 C20 1.52(3)
C19 H19A 0.9800
C19 H19B 0.9800
C19 H19C 0.9800
C20 H20A 0.9800
C20 H20B 0.9800
C20 H20C 0.9800
C21 C22 1.51(2)
C21 C23 1.54(3)
C21 H21 1.0000
C22 H22A 0.9800
C22 H22B 0.9800
C22 H22C 0.9800
C23 H23A 0.9800
C23 H23B 0.9800
C23 H23C 0.9800
C24 C25 1.557(19)
C24 H24 1.0000
C25 H25 1.0000
C26 C28 1.48(3)
C26 C27 1.50(4)
C27 H27A 0.9800
C27 H27B 0.9800
C27 H27C 0.9800
C28 H28A 0.9800
C28 H28B 0.9800
C28 H28C 0.9800
F1' C3' 1.417(16)
F2' C9' 1.398(15)
O1' C2' 1.209(16)
O2' C12' 1.223(18)
O3' C17' 1.38(2)
O3' C4' 1.460(15)
O4' C6' 1.245(15)
O5' C8' 1.207(17)
O6' C25' 1.387(17)
O6' C10' 1.453(15)
O7' C16' 1.36(3)
O7' C18' 1.41(3)
O8' C18' 1.35(2)
O8' C17' 1.43(3)
N1' C2' 1.338(17)
N1' C1' 1.446(16)
N1' H1' 0.8800
N2' C6' 1.305(16)
N2' C5' 1.409(16)
N2' H2' 0.8800
N3' C8' 1.348(16)
N3' C7' 1.449(16)
N3' H3' 0.8800
N4' C12' 1.333(17)
N4' C11' 1.477(18)
N4' H4' 0.8800
C1' C13' 1.533(19)
C1' C12' 1.556(19)
C1' H1'1 1.0000
C2' C3' 1.498(18)
C3' C4' 1.499(18)
C3' C16' 1.57(2)
C4' C5' 1.53(2)
C4' H4'1 1.0000
C5' H5'1 0.9900
C5' H5'2 0.9900
C6' C7' 1.489(17)
C7' C21' 1.54(2)
C7' H7' 1.0000
C8' C9' 1.535(18)
C9' C24' 1.506(19)
C9' C10' 1.523(17)
C10' C11' 1.48(2)
C10' H10' 1.0000
C11' H11A 0.9900
C11' H11B 0.9900
C13' C15' 1.49(3)
C13' C14' 1.53(3)
C13' H13' 1.0000
C14' H14G 0.9800
C14' H14H 0.9800
C14' H14I 0.9800
C15' H15G 0.9800
C15' H15H 0.9800
C15' H15I 0.9800
C16' C17' 1.56(2)
C16' H16' 1.0000
C17' H17' 1.0000
C18' C19" 1.52(3)
C18' C20' 1.52(3)
C18' C20" 1.54(3)
C18' C19' 1.58(2)
C21' C23' 1.45(4)
C21' C22' 1.57(4)
C21' H21' 1.0000
C22' H22D 0.9800
C22' H22E 0.9800
C22' H22F 0.9800
C23' H23D 0.9800
C23' H23E 0.9800
C23' H23F 0.9800
C24' O9" 1.30(3)
C24' C25' 1.52(2)
C24' O9' 1.66(3)
C24' H24' 1.0000
C25' O10" 1.28(3)
C25' O10' 1.57(3)
C25' H25' 1.0000
O9' C26' 1.57(4)
O10' C26' 1.38(4)
C26' C27' 1.48(3)
C26' C28' 1.51(3)
C27' H27D 0.9800
C27' H27E 0.9800
C27' H27F 0.9800
C28' H28D 0.9800
C28' H28E 0.9800
C28' H28F 0.9800
O9" C26" 1.67(4)
O10" C26" 1.72(5)
C26" C28" 1.49(3)
C26" C27" 1.51(3)
C27" H27G 0.9800
C27" H27H 0.9800
C27" H27I 0.9800
C28" H28G 0.9800
C28" H28H 0.9800
C28" H28I 0.9800
C19' H19D 0.9800
C19' H19E 0.9800
C19' H19F 0.9800
C20' H20D 0.9800
C20' H20E 0.9800
C20' H20F 0.9800
C19" H19G 0.9800
C19" H19H 0.9800
C19" H19I 0.9800
C20" H20G 0.9800
C20" H20H 0.9800
C20" H20I 0.9800

loop_
_geom_torsion_atom_site_label_1
_geom_torsion_atom_site_label_2
_geom_torsion_atom_site_label_3
_geom_torsion_atom_site_label_4
_geom_torsion
C12 N4 C1 C2 -139.4(13)
C12 N4 C1 C13 78(3)
C12 N4 C1 C13A 104.9(16)
C3 N1 C2 O1 2(2)
C3 N1 C2 C1 178.3(12)
N4 C1 C2 O1 -32(2)
C13 C1 C2 O1 110(3)
C13A C1 C2 O1 87.6(18)
N4 C1 C2 N1 151.6(12)
C13 C1 C2 N1 -66(3)
C13A C1 C2 N1 -89.2(17)
C2 N1 C3 C4 134.9(13)
C16 O2 C4 C3 161.1(13)
C16 O2 C4 C5 37.2(15)
N1 C3 C4 O2 167.8(10)
N1 C3 C4 C5 -77.3(14)
O2 C4 C5 F1 75.8(12)
C3 C4 C5 F1 -42.6(13)
O2 C4 C5 C6 -161.1(11)
C3 C4 C5 C6 80.4(14)
O2 C4 C5 C17 -34.8(13)
C3 C4 C5 C17 -153.2(11)
C7 N2 C6 O3 -3(2)
C7 N2 C6 C5 177.4(11)
F1 C5 C6 O3 172.3(12)
C4 C5 C6 O3 48.2(17)
C17 C5 C6 O3 -72.7(16)
F1 C5 C6 N2 -8.0(15)
C4 C5 C6 N2 -132.1(12)
C17 C5 C6 N2 107.0(14)
C6 N2 C7 C8 -136.5(13)
C6 N2 C7 C21 101.5(15)
C9 N3 C8 O4 -4(2)
C9 N3 C8 C7 174.0(12)
N2 C7 C8 O4 -17.7(17)
C21 C7 C8 O4 105.5(15)
N2 C7 C8 N3 163.8(11)
C21 C7 C8 N3 -73.0(15)
C8 N3 C9 C10 119.7(14)
C24 O5 C10 C9 158.9(11)
C24 O5 C10 C11 36.7(13)
N3 C9 C10 O5 167.2(9)
N3 C9 C10 C11 -77.4(14)
O5 C10 C11 F2 77.7(11)
C9 C10 C11 F2 -40.8(14)
O5 C10 C11 C12 -159.2(10)
C9 C10 C11 C12 82.4(14)
O5 C10 C11 C25 -33.2(12)
C9 C10 C11 C25 -151.7(11)
C1 N4 C12 O6 -3(2)
C1 N4 C12 C11 176.4(12)
F2 C11 C12 O6 161.9(12)
C10 C11 C12 O6 39.1(17)
C25 C11 C12 O6 -80.3(16)
F2 C11 C12 N4 -17.4(15)
C10 C11 C12 N4 -140.2(11)
C25 C11 C12 N4 100.4(13)
N4 C1 C13 C14 -58(5)
C2 C1 C13 C14 163(4)
C13A C1 C13 C14 -136(7)
N4 C1 C13 C15 67(4)
C2 C1 C13 C15 -72(4)
C13A C1 C13 C15 -11(3)
N4 C1 C13A C14A -78(3)
C2 C1 C13A C14A 164(2)
C13 C1 C13A C14A 35(4)
N4 C1 C13A C15A 39(2)
C2 C1 C13A C15A -80(2)
C13 C1 C13A C15A 151(5)
C4 O2 C16 O7 91.9(14)
C4 O2 C16 C17 -23.3(18)
C18 O7 C16 O2 -121.3(15)
C18 O7 C16 C17 -4.1(19)
C18 O8 C17 C16 6.9(18)
C18 O8 C17 C5 117.0(15)
O2 C16 C17 O8 118.5(15)
O7 C16 C17 O8 -1.5(16)
O2 C16 C17 C5 0.0(17)
O7 C16 C17 C5 -120.1(14)
F1 C5 C17 O8 154.4(11)
C4 C5 C17 O8 -90.5(13)
C6 C5 C17 O8 36.8(16)
F1 C5 C17 C16 -93.5(13)
C4 C5 C17 C16 21.6(15)
C6 C5 C17 C16 149.0(12)
C17 O8 C18 C19 -124.8(18)
C17 O8 C18 O7 -9(2)
C17 O8 C18 C20 106(2)
C16 O7 C18 O8 8(2)
C16 O7 C18 C19 128.6(19)
C16 O7 C18 C20 -109(2)
N2 C7 C21 C22 -64.1(16)
C8 C7 C21 C22 175.8(12)
N2 C7 C21 C23 62.0(16)
C8 C7 C21 C23 -58.0(15)
C10 O5 C24 O9 85.4(13)
C10 O5 C24 C25 -24.0(15)
C26 O9 C24 O5 -136.7(14)
C26 O9 C24 C25 -23.7(16)
C26 O10 C25 C11 130.9(13)
C26 O10 C25 C24 18.0(15)
F2 C11 C25 O10 150.4(10)
C12 C11 C25 O10 30.0(15)
C10 C11 C25 O10 -95.7(12)
F2 C11 C25 C24 -94.6(11)
C12 C11 C25 C24 145.0(11)
C10 C11 C25 C24 19.2(13)
O5 C24 C25 O10 120.4(13)
O9 C24 C25 O10 3.3(13)
O5 C24 C25 C11 1.3(14)
O9 C24 C25 C11 -115.8(11)
C25 O10 C26 O9 -32.7(17)
C25 O10 C26 C28 88(2)
C25 O10 C26 C27 -149(2)
C24 O9 C26 O10 36.0(18)
C24 O9 C26 C28 -86.5(19)
C24 O9 C26 C27 150(2)
C2' N1' C1' C13' 98.4(16)
C2' N1' C1' C12' -137.9(13)
C1' N1' C2' O1' -8(2)
C1' N1' C2' C3' 176.6(11)
O1' C2' C3' F1' 157.2(12)
N1' C2' C3' F1' -27.1(15)
O1' C2' C3' C4' 34.5(19)
N1' C2' C3' C4' -149.8(12)
O1' C2' C3' C16' -86.2(17)
N1' C2' C3' C16' 89.5(17)
C17' O3' C4' C3' 36.3(16)
C17' O3' C4' C5' 161.5(14)
F1' C3' C4' O3' 79.3(13)
C2' C3' C4' O3' -157.9(11)
C16' C3' C4' O3' -31.8(15)
F1' C3' C4' C5' -38.9(15)
C2' C3' C4' C5' 83.9(15)
C16' C3' C4' C5' -150.0(13)
C6' N2' C5' C4' 116.5(14)
O3' C4' C5' N2' 178.0(11)
C3' C4' C5' N2' -65.5(16)
C5' N2' C6' O4' 0(2)
C5' N2' C6' C7' 175.2(12)
C8' N3' C7' C6' -144.5(12)
C8' N3' C7' C21' 91.5(17)
O4' C6' C7' N3' -32.2(17)
N2' C6' C7' N3' 152.4(11)
O4' C6' C7' C21' 91.1(18)
N2' C6' C7' C21' -84.4(18)
C7' N3' C8' O5' 0(2)
C7' N3' C8' C9' -178.7(12)
O5' C8' C9' F2' 161.1(13)
N3' C8' C9' F2' -20.1(15)
O5' C8' C9' C24' -83.0(18)
N3' C8' C9' C24' 95.8(14)
O5' C8' C9' C10' 38.6(18)
N3' C8' C9' C10' -142.6(12)
C25' O6' C10' C11' 151.3(12)
C25' O6' C10' C9' 29.0(15)
F2' C9' C10' O6' 78.2(12)
C24' C9' C10' O6' -33.4(14)
C8' C9' C10' O6' -160.7(10)
F2' C9' C10' C11' -36.5(15)
C24' C9' C10' C11' -148.1(13)
C8' C9' C10' C11' 84.6(15)
O6' C10' C11' N4' 179.0(11)
C9' C10' C11' N4' -68.6(15)
C12' N4' C11' C10' 118.5(14)
C11' N4' C12' O2' -3(2)
C11' N4' C12' C1' 175.3(12)
N1' C1' C12' O2' -23.6(18)
C13' C1' C12' O2' 102.2(16)
N1' C1' C12' N4' 158.1(11)
C13' C1' C12' N4' -76.1(16)
N1' C1' C13' C15' 62.6(18)
C12' C1' C13' C15' -57.7(18)
N1' C1' C13' C14' -61(2)
C12' C1' C13' C14' 178.8(15)
C18' O7' C16' C17' 11.0(19)
C18' O7' C16' C3' 122.0(17)
F1' C3' C16' O7' 148.3(14)
C2' C3' C16' O7' 29(2)
C4' C3' C16' O7' -97.2(16)
F1' C3' C16' C17' -97.5(15)
C2' C3' C16' C17' 143.1(15)
C4' C3' C16' C17' 17.1(18)
C4' O3' C17' O8' 86.1(14)
C4' O3' C17' C16' -25(2)
C18' O8' C17' O3' -137.7(16)
C18' O8' C17' C16' -22.1(19)
O7' C16' C17' O3' 122.9(17)
C3' C16' C17' O3' 4(2)
O7' C16' C17' O8' 6.4(17)
C3' C16' C17' O8' -112.2(16)
C17' O8' C18' O7' 31(3)
C17' O8' C18' C19" -132(4)
C17' O8' C18' C20' 143(2)
C17' O8' C18' C20" 67(11)
C17' O8' C18' C19' -82(3)
C16' O7' C18' O8' -27(3)
C16' O7' C18' C19" 137(3)
C16' O7' C18' C20' -137(2)
C16' O7' C18' C20" -167(12)
C16' O7' C18' C19' 90(2)
N3' C7' C21' C23' -79(3)
C6' C7' C21' C23' 160(3)
N3' C7' C21' C22' 59(2)
C6' C7' C21' C22' -62(2)
F2' C9' C24' O9" 156.2(15)
C10' C9' C24' O9" -88.5(17)
C8' C9' C24' O9" 39(2)
F2' C9' C24' C25' -88.7(14)
C10' C9' C24' C25' 26.6(16)
C8' C9' C24' C25' 154.0(13)
F2' C9' C24' O9' 168.4(11)
C10' C9' C24' O9' -76.3(13)
C8' C9' C24' O9' 51.0(15)
C10' O6' C25' O10" 110.1(18)
C10' O6' C25' C24' -12.5(18)
C10' O6' C25' O10' 94.5(15)
O9" C24' C25' O10" -12(2)
C9' C24' C25' O10" -137.5(17)
O9' C24' C25' O10" -34(2)
O9" C24' C25' O6' 115.6(17)
C9' C24' C25' O6' -9.6(18)
O9' C24' C25' O6' 93.5(16)
O9" C24' C25' O10' 10(2)
C9' C24' C25' O10' -114.8(17)
O9' C24' C25' O10' -11.6(18)
O9" C24' O9' C26' -57(4)
C9' C24' O9' C26' 152.6(14)
C25' C24' O9' C26' 46.3(16)
O10" C25' O10' C26' 74(5)
O6' C25' O10' C26' -144.1(19)
C24' C25' O10' C26' -34(2)
C25' O10' C26' C27' -88(3)
C25' O10' C26' C28' 153(4)
C25' O10' C26' O9' 68(2)
C24' O9' C26' O10' -72(2)
C24' O9' C26' C27' 83(3)
C24' O9' C26' C28' -170(4)
C9' C24' O9" C26" 99(2)
C25' C24' O9" C26" -16(3)
O9' C24' O9" C26" 66(4)
O6' C25' O10" C26" -88(2)
C24' C25' O10" C26" 34(2)
O10' C25' O10" C26" -45(4)
C24' O9" C26" C28" -95(5)
C24' O9" C26" C27" 128(3)
C24' O9" C26" O10" 29(2)
C25' O10" C26" C28" 106(4)
C25' O10" C26" C27" -127(3)
C25' O10" C26" O9" -35(2)
